data_7200154
loop_
_publ_author_name
'Liu, Guang-Xiang'
'Huang, Rong-Yi'
'Huang, Liang-Fang'
'Kong, Xue-Jun'
'Ren, Xiao-Ming'

_publ_section_title
;
 Zn(ii) and Cu(ii) coordination polymers assembled from V-shaped
 tetracarboxylate ligands and N-donor ancillary ligands: syntheses,
 structures and properties
;
_journal_issue 4
_journal_name_full CrystEngComm
_journal_page_first 643
_journal_paper_doi 10.1039/b806297h
_journal_volume 11
_journal_year 2009
_chemical_formula_moiety 'C40 H22 N4 O10 S Zn2, 2 (H2 O)'
_chemical_formula_sum 'C40 H26 N4 O12 S Zn2'
_chemical_formula_weight 917.45
_chemical_name_systematic
;
?
;
_space_group_IT_number 11
_symmetry_cell_setting monoclinic
_symmetry_space_group_name_Hall '-P 2yb'
_symmetry_space_group_name_H-M 'P 1 21/m 1'
_atom_sites_solution_hydrogens geom
_atom_sites_solution_primary direct
_atom_sites_solution_secondary difmap
_audit_creation_method SHELXL-97
_cell_angle_alpha 90.00
_cell_angle_beta 91.596(14)
_cell_angle_gamma 90.00
_cell_formula_units_Z 2
_cell_length_a 5.805(5)
_cell_length_b 26.19(2)
_cell_length_c 12.117(10)
_cell_measurement_reflns_used 1790
_cell_measurement_temperature 296(2)
_cell_measurement_theta_max 22.47
_cell_measurement_theta_min 2.87
_cell_volume 1841(3)
_computing_cell_refinement 'SAINT-PLUS, Ver. 6.0, 1997'
_computing_data_collection 'SMART, 1998'
_computing_data_reduction 'SAINT-PLUS, Ver. 6.0, 1997'
_computing_molecular_graphics 'XP, Ver. 6.10, Bruker AXS Inc., 2000'
_computing_publication_material 'SHELXTL-Bruker AXS Inc., 1998'
_computing_structure_refinement 'SHELXL-97 (Sheldrick, 1997)'
_computing_structure_solution 'SHELXS-97 (Sheldrick, 1990)'
_diffrn_ambient_temperature 296(2)
_diffrn_measured_fraction_theta_full 0.995
_diffrn_measured_fraction_theta_max 0.995
_diffrn_measurement_device_type 'Bruker Smart Aepex CCD area detector'
_diffrn_measurement_method 'phi and omega scans'
_diffrn_radiation_monochromator graphite
_diffrn_radiation_source 'sealed tube'
_diffrn_radiation_type MoK\a
_diffrn_radiation_wavelength 0.71073
_diffrn_reflns_av_R_equivalents 0.0930
_diffrn_reflns_av_sigmaI/netI 0.0753
_diffrn_reflns_limit_h_max 5
_diffrn_reflns_limit_h_min -6
_diffrn_reflns_limit_k_max 30
_diffrn_reflns_limit_k_min -31
_diffrn_reflns_limit_l_max 14
_diffrn_reflns_limit_l_min -14
_diffrn_reflns_number 9051
_diffrn_reflns_theta_full 25.05
_diffrn_reflns_theta_max 25.05
_diffrn_reflns_theta_min 1.56
_exptl_absorpt_coefficient_mu 1.433
_exptl_absorpt_correction_T_max 0.8699
_exptl_absorpt_correction_T_min 0.6414
_exptl_absorpt_correction_type multi-scan
_exptl_absorpt_process_details 'SADABS(Bruker, 2000)'
_exptl_crystal_colour colorless
_exptl_crystal_density_diffrn 1.655
_exptl_crystal_density_method 'not measured'
_exptl_crystal_description needle
_exptl_crystal_F_000 932
_exptl_crystal_size_max 0.34
_exptl_crystal_size_mid 0.12
_exptl_crystal_size_min 0.10
_refine_diff_density_max 1.478
_refine_diff_density_min -1.119
_refine_diff_density_rms 0.140
_refine_ls_extinction_method none
_refine_ls_goodness_of_fit_ref 1.005
_refine_ls_hydrogen_treatment mixed
_refine_ls_matrix_type full
_refine_ls_number_parameters 278
_refine_ls_number_reflns 3305
_refine_ls_number_restraints 1
_refine_ls_restrained_S_all 1.005
_refine_ls_R_factor_all 0.1009
_refine_ls_R_factor_gt 0.0718
_refine_ls_shift/su_max 0.000
_refine_ls_shift/su_mean 0.000
_refine_ls_structure_factor_coef Fsqd
_refine_ls_weighting_details 'calc w=1/[\s^2^(Fo^2^)+(0.0520P)^2^+0.0000P] where P=(Fo^2^+2Fc^2^)/3'
_refine_ls_weighting_scheme calc
_refine_ls_wR_factor_gt 0.1718
_refine_ls_wR_factor_ref 0.1825
_reflns_number_gt 2120
_reflns_number_total 3305
_reflns_threshold_expression >2sigma(I)
_cod_data_source_file b806297h.txt
_cod_data_source_block CCDC001
_cod_original_sg_symbol_H-M 'P 21/m'
_cod_database_code 7200154

loop_
_symmetry_equiv_pos_as_xyz
'x, y, z'
'-x, y+1/2, -z'
'-x, -y, -z'
'x, -y-1/2, z'

loop_
_atom_site_label
_atom_site_type_symbol
_atom_site_fract_x
_atom_site_fract_y
_atom_site_fract_z
_atom_site_U_iso_or_equiv
_atom_site_adp_type
_atom_site_occupancy
_atom_site_symmetry_multiplicity
_atom_site_calc_flag
_atom_site_refinement_flags
_atom_site_disorder_assembly
_atom_site_disorder_group
Zn1 Zn 0.67030(12) 0.05178(3) 0.10854(6) 0.0262(3) Uani 1 1 d . . .
N1 N 0.5654(9) 0.1039(2) 0.2287(4) 0.0285(12) Uani 1 1 d . . .
N2 N 0.9411(10) 0.0435(2) 0.2372(4) 0.0324(13) Uani 1 1 d . . .
O1 O 0.3607(7) 0.06207(17) 0.0234(3) 0.0323(11) Uani 1 1 d . . .
O2 O 0.3770(8) 0.02274(17) -0.1398(4) 0.0361(11) Uani 1 1 d . . .
O3 O -0.1447(7) 0.07069(19) -0.0201(3) 0.0340(11) Uani 1 1 d . . .
O4 O -0.1339(12) 0.1482(2) 0.0535(5) 0.077(2) Uani 1 1 d . . .
O5 O -0.1963(11) 0.2500 -0.3381(5) 0.0337(15) Uani 1 2 d S . .
O6 O 0.1792(12) 0.2500 -0.4308(5) 0.0382(17) Uani 1 2 d S . .
O1W O 0.068(3) 0.2500 0.0963(13) 0.120(5) Uani 1 2 d SD . .
O2W O 0.523(3) 0.2500 0.9741(13) 0.217(10) Uani 1 2 d S . .
S1 S 0.0508(4) 0.2500 -0.33078(18) 0.0271(5) Uani 1 2 d S . .
C1 C 0.3397(10) 0.0606(3) -0.0786(5) 0.0281(15) Uani 1 1 d . . .
C2 C 0.2667(10) 0.1087(2) -0.1386(5) 0.0240(14) Uani 1 1 d . . .
C3 C 0.4064(11) 0.1277(3) -0.2206(5) 0.0320(16) Uani 1 1 d . . .
H3 H 0.5413 0.1107 -0.2378 0.038 Uiso 1 1 calc R . .
C4 C 0.3449(11) 0.1719(2) -0.2766(5) 0.0290(15) Uani 1 1 d . . .
H4 H 0.4400 0.1850 -0.3302 0.035 Uiso 1 1 calc R . .
C5 C 0.1386(11) 0.1968(2) -0.2523(5) 0.0260(14) Uani 1 1 d . . .
C6 C 0.0000(11) 0.1783(2) -0.1688(5) 0.0273(14) Uani 1 1 d . . .
H6 H -0.1362 0.1950 -0.1524 0.033 Uiso 1 1 calc R . .
C7 C 0.0652(11) 0.1351(2) -0.1108(5) 0.0279(15) Uani 1 1 d . . .
C8 C -0.0866(12) 0.1170(3) -0.0173(6) 0.0340(16) Uani 1 1 d . . .
C9 C 0.3919(14) 0.1367(3) 0.2186(6) 0.0422(18) Uani 1 1 d . . .
H9 H 0.2995 0.1360 0.1547 0.051 Uiso 1 1 calc R . .
C10 C 0.3433(14) 0.1721(3) 0.3006(6) 0.051(2) Uani 1 1 d . . .
H10 H 0.2237 0.1954 0.2898 0.062 Uiso 1 1 calc R . .
C11 C 0.4709(14) 0.1726(3) 0.3962(6) 0.053(2) Uani 1 1 d . . .
H11 H 0.4337 0.1950 0.4525 0.063 Uiso 1 1 calc R . .
C12 C 0.6595(13) 0.1392(3) 0.4100(6) 0.0418(18) Uani 1 1 d . . .
C13 C 0.8032(14) 0.1365(3) 0.5066(6) 0.053(2) Uani 1 1 d . . .
H13 H 0.7759 0.1584 0.5652 0.064 Uiso 1 1 calc R . .
C14 C 0.9753(15) 0.1034(4) 0.5148(6) 0.056(2) Uani 1 1 d . . .
H14 H 1.0617 0.1015 0.5805 0.067 Uiso 1 1 calc R . .
C15 C 1.0323(13) 0.0702(3) 0.4239(5) 0.0408(18) Uani 1 1 d . . .
C16 C 1.2247(13) 0.0357(3) 0.4243(6) 0.0464(19) Uani 1 1 d . . .
H16 H 1.3223 0.0331 0.4862 0.056 Uiso 1 1 calc R . .
C17 C 1.2622(13) 0.0074(3) 0.3342(6) 0.045(2) Uani 1 1 d . . .
H17 H 1.3853 -0.0153 0.3344 0.054 Uiso 1 1 calc R . .
C18 C 1.1196(12) 0.0116(3) 0.2409(6) 0.0342(16) Uani 1 1 d . . .
H18 H 1.1494 -0.0084 0.1794 0.041 Uiso 1 1 calc R . .
C19 C 0.8967(11) 0.0723(2) 0.3277(5) 0.0291(15) Uani 1 1 d . . .
C20 C 0.7034(11) 0.1056(2) 0.3205(5) 0.0297(15) Uani 1 1 d . . .
H1WA H 0.032(18) 0.280(2) 0.071(9) 0.11(4) Uiso 1 1 d D . .

loop_
_atom_site_aniso_label
_atom_site_aniso_U_11
_atom_site_aniso_U_22
_atom_site_aniso_U_33
_atom_site_aniso_U_23
_atom_site_aniso_U_13
_atom_site_aniso_U_12
Zn1 0.0383(5) 0.0166(4) 0.0244(4) 0.0000(3) 0.0132(3) 0.0011(3)
N1 0.041(3) 0.017(3) 0.028(3) -0.002(2) 0.021(2) 0.002(2)
N2 0.054(4) 0.017(3) 0.027(3) -0.009(2) 0.017(3) 0.001(3)
O1 0.036(3) 0.033(3) 0.029(2) 0.006(2) 0.011(2) 0.005(2)
O2 0.058(3) 0.013(3) 0.038(2) -0.003(2) 0.015(2) 0.004(2)
O3 0.041(3) 0.030(3) 0.032(2) 0.009(2) 0.017(2) -0.004(2)
O4 0.133(6) 0.027(3) 0.076(4) -0.010(3) 0.076(4) -0.007(3)
O5 0.044(4) 0.016(3) 0.041(4) 0.000 0.003(3) 0.000
O6 0.065(5) 0.025(4) 0.026(3) 0.000 0.025(3) 0.000
O1W 0.144(12) 0.057(9) 0.156(13) 0.000 -0.036(10) 0.000
O2W 0.133(14) 0.38(3) 0.137(13) 0.000 -0.002(11) 0.000
S1 0.0432(14) 0.0127(12) 0.0259(11) 0.000 0.0133(10) 0.000
C1 0.028(3) 0.028(4) 0.028(3) 0.005(3) 0.006(3) 0.000(3)
C2 0.031(3) 0.011(3) 0.031(3) 0.002(3) 0.012(3) -0.001(2)
C3 0.035(4) 0.028(4) 0.034(3) 0.002(3) 0.015(3) 0.006(3)
C4 0.041(4) 0.021(4) 0.026(3) 0.005(3) 0.019(3) -0.001(3)
C5 0.038(4) 0.017(3) 0.023(3) -0.004(3) 0.015(3) 0.000(3)
C6 0.035(3) 0.016(3) 0.031(3) 0.006(3) 0.021(3) 0.004(3)
C7 0.039(4) 0.017(4) 0.028(3) 0.000(3) 0.016(3) -0.004(3)
C8 0.042(4) 0.023(4) 0.038(4) 0.009(3) 0.019(3) 0.005(3)
C9 0.061(5) 0.026(4) 0.040(4) -0.002(3) 0.012(4) -0.003(4)
C10 0.060(5) 0.040(5) 0.056(5) -0.006(4) 0.021(4) 0.016(4)
C11 0.071(6) 0.034(5) 0.053(5) -0.016(4) 0.027(4) 0.002(4)
C12 0.056(5) 0.028(4) 0.042(4) -0.009(3) 0.023(4) -0.007(4)
C13 0.063(5) 0.061(6) 0.036(4) -0.023(4) 0.011(4) -0.001(5)
C14 0.071(6) 0.068(6) 0.028(4) -0.009(4) 0.002(4) -0.021(5)
C15 0.056(5) 0.037(4) 0.030(4) -0.003(3) 0.014(3) -0.004(4)
C16 0.050(5) 0.051(5) 0.038(4) 0.002(4) -0.005(4) 0.003(4)
C17 0.049(5) 0.039(5) 0.047(5) 0.002(4) 0.012(4) 0.016(4)
C18 0.047(4) 0.020(4) 0.036(4) -0.005(3) 0.012(3) 0.002(3)
C19 0.042(4) 0.020(3) 0.026(3) -0.004(3) 0.014(3) -0.010(3)
C20 0.042(4) 0.018(4) 0.030(3) -0.005(3) 0.016(3) -0.005(3)

loop_
_atom_type_symbol
_atom_type_description
_atom_type_scat_dispersion_real
_atom_type_scat_dispersion_imag
_atom_type_scat_source
C C 0.0033 0.0016 'International Tables Vol C Tables 4.2.6.8 and 6.1.1.4'
H H 0.0000 0.0000 'International Tables Vol C Tables 4.2.6.8 and 6.1.1.4'
O O 0.0106 0.0060 'International Tables Vol C Tables 4.2.6.8 and 6.1.1.4'
N N 0.0061 0.0033 'International Tables Vol C Tables 4.2.6.8 and 6.1.1.4'
S S 0.1246 0.1234 'International Tables Vol C Tables 4.2.6.8 and 6.1.1.4'
Zn Zn 0.2839 1.4301 'International Tables Vol C Tables 4.2.6.8 and 6.1.1.4'

loop_
_geom_angle_atom_site_label_1
_geom_angle_atom_site_label_2
_geom_angle_atom_site_label_3
_geom_angle
_geom_angle_site_symmetry_1
_geom_angle_site_symmetry_3
_geom_angle_publ_flag
O3 Zn1 O2 118.1(2) 1_655 3_655 ?
O3 Zn1 O1 93.31(18) 1_655 . ?
O2 Zn1 O1 95.71(18) 3_655 . ?
O3 Zn1 N1 123.9(2) 1_655 . ?
O2 Zn1 N1 117.2(2) 3_655 . ?
O1 Zn1 N1 89.80(19) . . ?
O3 Zn1 N2 101.0(2) 1_655 . ?
O2 Zn1 N2 82.48(19) 3_655 . ?
O1 Zn1 N2 164.70(19) . . ?
N1 Zn1 N2 77.7(2) . . ?
C9 N1 C20 119.1(6) . . ?
C9 N1 Zn1 126.2(5) . . ?
C20 N1 Zn1 114.5(4) . . ?
C18 N2 C19 119.0(6) . . ?
C18 N2 Zn1 128.9(4) . . ?
C19 N2 Zn1 111.7(4) . . ?
C1 O1 Zn1 123.7(4) . . ?
C1 O2 Zn1 128.8(4) . 3_655 ?
C8 O3 Zn1 111.7(4) . 1_455 ?
O5 S1 O6 119.2(4) . . ?
O5 S1 C5 108.0(3) . . ?
O6 S1 C5 107.9(3) . . ?
O5 S1 C5 108.0(3) . 4_565 ?
O6 S1 C5 107.9(3) . 4_565 ?
C5 S1 C5 105.1(4) . 4_565 ?
O1 C1 O2 126.7(6) . . ?
O1 C1 C2 118.2(6) . . ?
O2 C1 C2 115.1(5) . . ?
C3 C2 C7 120.0(6) . . ?
C3 C2 C1 118.7(6) . . ?
C7 C2 C1 121.3(6) . . ?
C4 C3 C2 120.1(6) . . ?
C4 C3 H3 120.0 . . ?
C2 C3 H3 120.0 . . ?
C3 C4 C5 119.8(6) . . ?
C3 C4 H4 120.1 . . ?
C5 C4 H4 120.1 . . ?
C6 C5 C4 120.1(6) . . ?
C6 C5 S1 120.3(5) . . ?
C4 C5 S1 119.6(5) . . ?
C7 C6 C5 119.9(6) . . ?
C7 C6 H6 120.0 . . ?
C5 C6 H6 120.0 . . ?
C6 C7 C2 120.0(6) . . ?
C6 C7 C8 118.4(6) . . ?
C2 C7 C8 121.6(6) . . ?
O4 C8 O3 126.8(7) . . ?
O4 C8 C7 117.2(6) . . ?
O3 C8 C7 116.0(6) . . ?
N1 C9 C10 122.2(7) . . ?
N1 C9 H9 118.9 . . ?
C10 C9 H9 118.9 . . ?
C11 C10 C9 119.8(7) . . ?
C11 C10 H10 120.1 . . ?
C9 C10 H10 120.1 . . ?
C10 C11 C12 120.0(7) . . ?
C10 C11 H11 120.0 . . ?
C12 C11 H11 120.0 . . ?
C11 C12 C13 124.5(7) . . ?
C11 C12 C20 116.6(7) . . ?
C13 C12 C20 118.9(7) . . ?
C14 C13 C12 121.3(7) . . ?
C14 C13 H13 119.4 . . ?
C12 C13 H13 119.4 . . ?
C13 C14 C15 121.6(7) . . ?
C13 C14 H14 119.2 . . ?
C15 C14 H14 119.2 . . ?
C19 C15 C16 116.7(6) . . ?
C19 C15 C14 118.6(7) . . ?
C16 C15 C14 124.7(6) . . ?
C17 C16 C15 119.2(6) . . ?
C17 C16 H16 120.4 . . ?
C15 C16 H16 120.4 . . ?
C16 C17 C18 120.8(7) . . ?
C16 C17 H17 119.6 . . ?
C18 C17 H17 119.6 . . ?
N2 C18 C17 121.6(6) . . ?
N2 C18 H18 119.2 . . ?
C17 C18 H18 119.2 . . ?
N2 C19 C15 122.6(6) . . ?
N2 C19 C20 117.2(5) . . ?
C15 C19 C20 120.2(6) . . ?
N1 C20 C19 118.6(5) . . ?
N1 C20 C12 122.1(6) . . ?
C19 C20 C12 119.3(6) . . ?

loop_
_geom_bond_atom_site_label_1
_geom_bond_atom_site_label_2
_geom_bond_distance
_geom_bond_site_symmetry_2
_geom_bond_publ_flag
Zn1 O3 1.980(4) 1_655 ?
Zn1 O2 2.008(5) 3_655 ?
Zn1 O1 2.065(4) . ?
Zn1 N1 2.099(5) . ?
Zn1 N2 2.193(6) . ?
N1 C9 1.326(9) . ?
N1 C20 1.353(8) . ?
N2 C18 1.331(8) . ?
N2 C19 1.361(8) . ?
O1 C1 1.240(7) . ?
O2 C1 1.260(8) . ?
O2 Zn1 2.008(5) 3_655 ?
O3 C8 1.259(8) . ?
O3 Zn1 1.980(4) 1_455 ?
O4 C8 1.221(8) . ?
O5 S1 1.435(7) . ?
O6 S1 1.440(7) . ?
O1W H1WA 0.86(2) . ?
S1 C5 1.754(6) . ?
S1 C5 1.754(6) 4_565 ?
C1 C2 1.510(8) . ?
C2 C3 1.392(9) . ?
C2 C7 1.408(8) . ?
C3 C4 1.383(9) . ?
C3 H3 0.9300 . ?
C4 C5 1.403(8) . ?
C4 H4 0.9300 . ?
C5 C6 1.397(8) . ?
C6 C7 1.378(8) . ?
C6 H6 0.9300 . ?
C7 C8 1.531(9) . ?
C9 C10 1.394(10) . ?
C9 H9 0.9300 . ?
C10 C11 1.357(10) . ?
C10 H10 0.9300 . ?
C11 C12 1.407(11) . ?
C11 H11 0.9300 . ?
C12 C13 1.420(10) . ?
C12 C20 1.425(9) . ?
C13 C14 1.324(12) . ?
C13 H13 0.9300 . ?
C14 C15 1.450(11) . ?
C14 H14 0.9300 . ?
C15 C19 1.389(9) . ?
C15 C16 1.436(10) . ?
C16 C17 1.343(10) . ?
C16 H16 0.9300 . ?
C17 C18 1.387(10) . ?
C17 H17 0.9300 . ?
C18 H18 0.9300 . ?
C19 C20 1.423(9) . ?
